data_7158471
loop_
_publ_author_name
'Chen, Lu'
'Wang, Zhichao'
'Wang, Yangyang'
'Hao, Liqiang'
'Xu, Xiaobo'
'Wu, Gaorong'
'Ji, Yafei'

_publ_section_title
;
 Rhodium(III)-catalyzed cascade C-H functionalization/annulation of
 sulfoximines with iodonium ylides for the synthesis of
 cyclohexanone-1,2-benzothiazines.
;
_journal_issue 4
_journal_name_full 'Organic &amp; biomolecular chemistry'
_journal_page_first 887
_journal_page_last 894
_journal_paper_doi 10.1039/d1ob02110a
_journal_volume 20
_journal_year 2022
_chemical_formula_sum 'C14 H15 N O3 S'
_chemical_formula_weight 277.33
_space_group_crystal_system monoclinic
_space_group_IT_number 14
_space_group_name_Hall '-P 2yn'
_space_group_name_H-M_alt 'P 1 21/n 1'
_atom_sites_solution_hydrogens geom
_audit_block_doi 10.5517/ccdc.csd.cc28zr89
_audit_creation_method SHELXL-2013
_audit_update_record
;
2021-10-11 deposited with the CCDC.	2021-12-23 downloaded from the CCDC.
;
_cell_angle_alpha 90
_cell_angle_beta 95.6710(10)
_cell_angle_gamma 90
_cell_formula_units_Z 4
_cell_length_a 10.3951(5)
_cell_length_b 8.7516(4)
_cell_length_c 14.2044(6)
_cell_measurement_reflns_used 8979
_cell_measurement_temperature 213(2)
_cell_measurement_theta_max 54.983
_cell_measurement_theta_min 5.104
_cell_volume 1285.90(10)
_computing_cell_refinement 'Bruker SAINT'
_computing_data_collection 'Bruker APEX2'
_computing_data_reduction 'Bruker SAINT'
_computing_molecular_graphics 'Bruker SHELXTL'
_computing_publication_material 'Bruker SHELXTL'
_computing_structure_refinement 'SHELXL-2013 (Sheldrick, 2013)'
_computing_structure_solution 'SHELXS-97 (Sheldrick 2008)'
_diffrn_ambient_temperature 213(2)
_diffrn_measured_fraction_theta_full 0.987
_diffrn_measured_fraction_theta_max 0.988
_diffrn_measurement_device_type 'Bruker APEX-II CCD'
_diffrn_measurement_method '\f and \w scans'
_diffrn_radiation_type MoK\a
_diffrn_radiation_wavelength 0.71073
_diffrn_reflns_av_R_equivalents 0.0295
_diffrn_reflns_av_unetI/netI 0.0220
_diffrn_reflns_Laue_measured_fraction_full 0.987
_diffrn_reflns_Laue_measured_fraction_max 0.988
_diffrn_reflns_limit_h_max 12
_diffrn_reflns_limit_h_min -12
_diffrn_reflns_limit_k_max 10
_diffrn_reflns_limit_k_min -10
_diffrn_reflns_limit_l_max 17
_diffrn_reflns_limit_l_min -17
_diffrn_reflns_number 12404
_diffrn_reflns_point_group_measured_fraction_full 0.987
_diffrn_reflns_point_group_measured_fraction_max 0.988
_diffrn_reflns_theta_full 25.242
_diffrn_reflns_theta_max 25.995
_diffrn_reflns_theta_min 3.049
_exptl_absorpt_coefficient_mu 0.255
_exptl_absorpt_correction_T_max 0.7456
_exptl_absorpt_correction_T_min 0.6497
_exptl_absorpt_correction_type multi-scan
_exptl_absorpt_process_details sadabs
_exptl_crystal_colour colorless
_exptl_crystal_density_diffrn 1.433
_exptl_crystal_description prismatic
_exptl_crystal_F_000 584
_exptl_crystal_size_max 0.200
_exptl_crystal_size_mid 0.160
_exptl_crystal_size_min 0.120
_refine_diff_density_max 0.316
_refine_diff_density_min -0.320
_refine_diff_density_rms 0.042
_refine_ls_extinction_method none
_refine_ls_goodness_of_fit_ref 1.071
_refine_ls_hydrogen_treatment constr
_refine_ls_matrix_type full
_refine_ls_number_parameters 174
_refine_ls_number_reflns 2501
_refine_ls_number_restraints 0
_refine_ls_restrained_S_all 1.071
_refine_ls_R_factor_all 0.0365
_refine_ls_R_factor_gt 0.0336
_refine_ls_shift/su_max 0.000
_refine_ls_shift/su_mean 0.000
_refine_ls_structure_factor_coef Fsqd
_refine_ls_weighting_details 'w=1/[\s^2^(Fo^2^)+(0.0389P)^2^+0.7064P] where P=(Fo^2^+2Fc^2^)/3'
_refine_ls_weighting_scheme calc
_refine_ls_wR_factor_gt 0.0879
_refine_ls_wR_factor_ref 0.0900
_reflns_Friedel_coverage 0.000
_reflns_number_gt 2312
_reflns_number_total 2501
_reflns_threshold_expression 'I > 2\s(I)'
_cod_data_source_file d1ob02110a2.cif
_cod_data_source_block mo_d8v21755_0m
_cod_depositor_comments 'Adding full bibliography for 7158471.cif.'
_cod_original_sg_symbol_H-M 'P 21/n'
_cod_database_code 7158471
_shelx_space_group_comment
; 
The symmetry employed for this shelxl refinement is uniquely defined 
by the following loop, which should always be used as a source of 
symmetry information in preference to the above space-group names. 
They are only intended as comments. 
;
_shelx_estimated_absorpt_t_min 0.951
_shelx_estimated_absorpt_t_max 0.970
_shelxl_version_number 2013-4

loop_
_space_group_symop_operation_xyz
'x, y, z'
'-x+1/2, y+1/2, -z+1/2'
'-x, -y, -z'
'x-1/2, -y-1/2, z-1/2'

loop_
_atom_site_label
_atom_site_type_symbol
_atom_site_fract_x
_atom_site_fract_y
_atom_site_fract_z
_atom_site_U_iso_or_equiv
_atom_site_adp_type
_atom_site_occupancy
_atom_site_site_symmetry_order
_atom_site_calc_flag
_atom_site_refinement_flags_posn
_atom_site_refinement_flags_adp
_atom_site_refinement_flags_occupancy
_atom_site_disorder_assembly
_atom_site_disorder_group
S1 S 0.82557(3) 0.64179(4) 0.52735(2) 0.02439(13) Uani 1 1 d . . . . .
O1 O 0.40032(12) 0.6492(2) 0.28752(9) 0.0534(4) Uani 1 1 d . . . . .
O2 O 0.91914(11) 0.76215(14) 0.52127(9) 0.0371(3) Uani 1 1 d . . . . .
O3 O 0.31987(10) 0.90807(14) 0.56319(8) 0.0340(3) Uani 1 1 d . . . . .
N1 N 0.81791(13) 0.52312(17) 0.44503(9) 0.0318(3) Uani 1 1 d . . . . .
C1 C 0.71877(15) 0.52364(18) 0.37479(10) 0.0258(3) Uani 1 1 d . . . . .
C2 C 0.75356(18) 0.4327(2) 0.29089(12) 0.0385(4) Uani 1 1 d . . . . .
H2A H 0.8080 0.4960 0.2540 0.046 Uiso 1 1 calc R U . . .
H2B H 0.8048 0.3439 0.3139 0.046 Uiso 1 1 calc R U . . .
C3 C 0.64000(19) 0.3784(2) 0.22741(13) 0.0418(4) Uani 1 1 d . . . . .
H3A H 0.5977 0.2942 0.2577 0.050 Uiso 1 1 calc R U . . .
H3B H 0.6689 0.3405 0.1681 0.050 Uiso 1 1 calc R U . . .
C4 C 0.54573(19) 0.5071(3) 0.20693(12) 0.0476(5) Uani 1 1 d . . . . .
H4A H 0.4676 0.4664 0.1713 0.057 Uiso 1 1 calc R U . . .
H4B H 0.5839 0.5817 0.1664 0.057 Uiso 1 1 calc R U . . .
C5 C 0.50728(15) 0.5883(2) 0.29337(11) 0.0317(4) Uani 1 1 d . . . . .
C6 C 0.60093(14) 0.59682(17) 0.37744(10) 0.0227(3) Uani 1 1 d . . . . .
C7 C 0.57462(13) 0.68487(17) 0.46141(10) 0.0214(3) Uani 1 1 d . . . . .
C8 C 0.67192(13) 0.71098(17) 0.53619(10) 0.0229(3) Uani 1 1 d . . . . .
C9 C 0.65224(15) 0.80188(19) 0.61451(10) 0.0282(3) Uani 1 1 d . . . . .
H9 H 0.7201 0.8176 0.6624 0.034 Uiso 1 1 calc R U . . .
C10 C 0.53439(15) 0.86769(19) 0.62137(11) 0.0294(3) Uani 1 1 d . . . . .
H10 H 0.5207 0.9306 0.6731 0.035 Uiso 1 1 calc R U . . .
C11 C 0.43406(14) 0.83980(18) 0.54994(11) 0.0259(3) Uani 1 1 d . . . . .
C12 C 0.45326(14) 0.75051(17) 0.47251(10) 0.0243(3) Uani 1 1 d . . . . .
H12 H 0.3839 0.7331 0.4261 0.029 Uiso 1 1 calc R U . . .
C13 C 0.87193(16) 0.5363(2) 0.63036(12) 0.0349(4) Uani 1 1 d . . . . .
H13A H 0.9521 0.4828 0.6231 0.052 Uiso 1 1 calc R U . . .
H13B H 0.8049 0.4629 0.6408 0.052 Uiso 1 1 calc R U . . .
H13C H 0.8844 0.6051 0.6840 0.052 Uiso 1 1 calc R U . . .
C14 C 0.21249(15) 0.8820(2) 0.49358(12) 0.0328(4) Uani 1 1 d . . . . .
H14A H 0.2370 0.9079 0.4314 0.049 Uiso 1 1 calc R U . . .
H14B H 0.1402 0.9451 0.5077 0.049 Uiso 1 1 calc R U . . .
H14C H 0.1877 0.7752 0.4946 0.049 Uiso 1 1 calc R U . . .

loop_
_atom_site_aniso_label
_atom_site_aniso_U_11
_atom_site_aniso_U_22
_atom_site_aniso_U_33
_atom_site_aniso_U_23
_atom_site_aniso_U_13
_atom_site_aniso_U_12
S1 0.0178(2) 0.0313(2) 0.0234(2) 0.00226(14) -0.00113(13) 0.00200(14)
O1 0.0331(7) 0.0948(12) 0.0297(7) -0.0147(7) -0.0102(5) 0.0220(7)
O2 0.0233(6) 0.0401(7) 0.0480(7) 0.0038(5) 0.0048(5) -0.0049(5)
O3 0.0231(6) 0.0442(7) 0.0345(6) -0.0081(5) 0.0029(4) 0.0078(5)
N1 0.0257(7) 0.0399(8) 0.0288(7) -0.0035(6) -0.0024(5) 0.0103(6)
C1 0.0270(8) 0.0271(8) 0.0232(7) 0.0012(6) 0.0022(6) 0.0015(6)
C2 0.0396(10) 0.0440(10) 0.0318(9) -0.0069(8) 0.0036(7) 0.0125(8)
C3 0.0515(11) 0.0433(10) 0.0306(9) -0.0107(8) 0.0043(8) 0.0003(8)
C4 0.0449(11) 0.0702(14) 0.0260(8) -0.0137(9) -0.0061(7) 0.0136(10)
C5 0.0277(8) 0.0436(9) 0.0230(7) -0.0021(7) -0.0018(6) 0.0018(7)
C6 0.0225(7) 0.0255(7) 0.0198(7) 0.0020(6) 0.0010(5) -0.0008(6)
C7 0.0194(7) 0.0235(7) 0.0208(7) 0.0034(6) 0.0006(5) -0.0010(5)
C8 0.0184(7) 0.0280(7) 0.0219(7) 0.0017(6) 0.0001(5) 0.0003(6)
C9 0.0239(7) 0.0369(9) 0.0229(7) -0.0020(6) -0.0021(6) -0.0032(6)
C10 0.0284(8) 0.0353(9) 0.0244(7) -0.0068(6) 0.0030(6) -0.0008(6)
C11 0.0213(7) 0.0292(8) 0.0273(7) 0.0016(6) 0.0035(6) 0.0020(6)
C12 0.0197(7) 0.0292(8) 0.0233(7) 0.0010(6) -0.0014(5) -0.0003(6)
C13 0.0293(8) 0.0452(10) 0.0286(8) 0.0071(7) -0.0049(6) 0.0075(7)
C14 0.0202(7) 0.0393(9) 0.0386(9) 0.0006(7) 0.0011(6) 0.0046(7)

loop_
_atom_type_symbol
_atom_type_description
_atom_type_scat_dispersion_real
_atom_type_scat_dispersion_imag
_atom_type_scat_source
C C 0.0033 0.0016 'International Tables Vol C Tables 4.2.6.8 and 6.1.1.4'
H H 0.0000 0.0000 'International Tables Vol C Tables 4.2.6.8 and 6.1.1.4'
N N 0.0061 0.0033 'International Tables Vol C Tables 4.2.6.8 and 6.1.1.4'
O O 0.0106 0.0060 'International Tables Vol C Tables 4.2.6.8 and 6.1.1.4'
S S 0.1246 0.1234 'International Tables Vol C Tables 4.2.6.8 and 6.1.1.4'

loop_
_geom_angle_atom_site_label_1
_geom_angle_atom_site_label_2
_geom_angle_atom_site_label_3
_geom_angle
_geom_angle_site_symmetry_1
_geom_angle_site_symmetry_3
_geom_angle_publ_flag
O2 S1 N1 115.23(8) . . ?
O2 S1 C8 112.52(7) . . ?
N1 S1 C8 108.02(7) . . ?
O2 S1 C13 107.60(8) . . ?
N1 S1 C13 105.31(8) . . ?
C8 S1 C13 107.67(7) . . ?
C11 O3 C14 117.74(12) . . ?
C1 N1 S1 121.73(11) . . ?
N1 C1 C6 126.05(13) . . ?
N1 C1 C2 110.76(13) . . ?
C6 C1 C2 123.19(14) . . ?
C3 C2 C1 114.15(15) . . ?
C3 C2 H2A 108.7 . . ?
C1 C2 H2A 108.7 . . ?
C3 C2 H2B 108.7 . . ?
C1 C2 H2B 108.7 . . ?
H2A C2 H2B 107.6 . . ?
C2 C3 C4 109.93(16) . . ?
C2 C3 H3A 109.7 . . ?
C4 C3 H3A 109.7 . . ?
C2 C3 H3B 109.7 . . ?
C4 C3 H3B 109.7 . . ?
H3A C3 H3B 108.2 . . ?
C3 C4 C5 114.61(15) . . ?
C3 C4 H4A 108.6 . . ?
C5 C4 H4A 108.6 . . ?
C3 C4 H4B 108.6 . . ?
C5 C4 H4B 108.6 . . ?
H4A C4 H4B 107.6 . . ?
O1 C5 C6 123.83(15) . . ?
O1 C5 C4 117.45(14) . . ?
C6 C5 C4 118.65(14) . . ?
C1 C6 C5 118.16(13) . . ?
C1 C6 C7 120.04(13) . . ?
C5 C6 C7 121.76(13) . . ?
C12 C7 C8 115.64(13) . . ?
C12 C7 C6 123.07(13) . . ?
C8 C7 C6 121.29(13) . . ?
C9 C8 C7 122.71(13) . . ?
C9 C8 S1 117.83(11) . . ?
C7 C8 S1 119.24(11) . . ?
C10 C9 C8 119.94(13) . . ?
C10 C9 H9 120.0 . . ?
C8 C9 H9 120.0 . . ?
C9 C10 C11 118.88(14) . . ?
C9 C10 H10 120.6 . . ?
C11 C10 H10 120.6 . . ?
O3 C11 C12 123.83(14) . . ?
O3 C11 C10 114.87(14) . . ?
C12 C11 C10 121.29(14) . . ?
C11 C12 C7 121.45(13) . . ?
C11 C12 H12 119.3 . . ?
C7 C12 H12 119.3 . . ?
S1 C13 H13A 109.5 . . ?
S1 C13 H13B 109.5 . . ?
H13A C13 H13B 109.5 . . ?
S1 C13 H13C 109.5 . . ?
H13A C13 H13C 109.5 . . ?
H13B C13 H13C 109.5 . . ?
O3 C14 H14A 109.5 . . ?
O3 C14 H14B 109.5 . . ?
H14A C14 H14B 109.5 . . ?
O3 C14 H14C 109.5 . . ?
H14A C14 H14C 109.5 . . ?
H14B C14 H14C 109.5 . . ?

loop_
_geom_bond_atom_site_label_1
_geom_bond_atom_site_label_2
_geom_bond_distance
_geom_bond_site_symmetry_2
_geom_bond_publ_flag
S1 O2 1.4421(12) . ?
S1 N1 1.5600(14) . ?
S1 C8 1.7242(14) . ?
S1 C13 1.7566(16) . ?
O1 C5 1.228(2) . ?
O3 C11 1.3586(18) . ?
O3 C14 1.4344(19) . ?
N1 C1 1.362(2) . ?
C1 C6 1.386(2) . ?
C1 C2 1.507(2) . ?
C2 C3 1.491(3) . ?
C2 H2A 0.9800 . ?
C2 H2B 0.9800 . ?
C3 C4 1.502(3) . ?
C3 H3A 0.9800 . ?
C3 H3B 0.9800 . ?
C4 C5 1.506(2) . ?
C4 H4A 0.9800 . ?
C4 H4B 0.9800 . ?
C5 C6 1.466(2) . ?
C6 C7 1.468(2) . ?
C7 C12 1.409(2) . ?
C7 C8 1.4112(19) . ?
C8 C9 1.399(2) . ?
C9 C10 1.366(2) . ?
C9 H9 0.9400 . ?
C10 C11 1.403(2) . ?
C10 H10 0.9400 . ?
C11 C12 1.380(2) . ?
C12 H12 0.9400 . ?
C13 H13A 0.9700 . ?
C13 H13B 0.9700 . ?
C13 H13C 0.9700 . ?
C14 H14A 0.9700 . ?
C14 H14B 0.9700 . ?
C14 H14C 0.9700 . ?

loop_
_geom_hbond_atom_site_label_D
_geom_hbond_atom_site_label_H
_geom_hbond_atom_site_label_A
_geom_hbond_distance_DH
_geom_hbond_distance_HA
_geom_hbond_distance_DA
_geom_hbond_angle_DHA
_geom_hbond_site_symmetry_A
C14 H14B O2 0.97 2.66 3.400(2) 133.7 3_676
C13 H13C O1 0.97 2.60 3.537(3) 162.4 4_676
C13 H13B O1 0.97 2.64 3.558(2) 157.6 3_666
C13 H13A N1 0.97 2.67 3.535(2) 149.1 3_766
C12 H12 O1 0.94 2.12 2.7763(19) 125.4 .
C9 H9 O1 0.94 2.47 3.4088(19) 178.2 4_676
C9 H9 O1 0.94 2.47 3.4088(19) 178.2 4_676
C12 H12 O1 0.94 2.12 2.7763(19) 125.4 .
C13 H13A N1 0.97 2.67 3.535(2) 149.1 3_766
C13 H13B O1 0.97 2.64 3.558(2) 157.6 3_666
C13 H13C O1 0.97 2.60 3.537(3) 162.4 4_676
C14 H14B O2 0.97 2.66 3.400(2) 133.7 3_676

loop_
_geom_torsion_atom_site_label_1
_geom_torsion_atom_site_label_2
_geom_torsion_atom_site_label_3
_geom_torsion_atom_site_label_4
_geom_torsion
_geom_torsion_site_symmetry_1
_geom_torsion_site_symmetry_2
_geom_torsion_site_symmetry_3
_geom_torsion_site_symmetry_4
_geom_torsion_publ_flag
O2 S1 N1 C1 -104.74(14) . . . . ?
C8 S1 N1 C1 22.02(15) . . . . ?
C13 S1 N1 C1 136.86(14) . . . . ?
S1 N1 C1 C6 -17.0(2) . . . . ?
S1 N1 C1 C2 162.79(13) . . . . ?
N1 C1 C2 C3 158.52(16) . . . . ?
C6 C1 C2 C3 -21.7(2) . . . . ?
C1 C2 C3 C4 47.0(2) . . . . ?
C2 C3 C4 C5 -51.9(2) . . . . ?
C3 C4 C5 O1 -152.43(19) . . . . ?
C3 C4 C5 C6 30.5(3) . . . . ?
N1 C1 C6 C5 178.11(15) . . . . ?
C2 C1 C6 C5 -1.7(2) . . . . ?
N1 C1 C6 C7 0.5(2) . . . . ?
C2 C1 C6 C7 -179.30(15) . . . . ?
O1 C5 C6 C1 -179.65(18) . . . . ?
C4 C5 C6 C1 -2.8(2) . . . . ?
O1 C5 C6 C7 -2.1(3) . . . . ?
C4 C5 C6 C7 174.79(16) . . . . ?
C1 C6 C7 C12 -174.10(14) . . . . ?
C5 C6 C7 C12 8.4(2) . . . . ?
C1 C6 C7 C8 6.9(2) . . . . ?
C5 C6 C7 C8 -170.60(14) . . . . ?
C12 C7 C8 C9 -2.9(2) . . . . ?
C6 C7 C8 C9 176.10(14) . . . . ?
C12 C7 C8 S1 -177.50(11) . . . . ?
C6 C7 C8 S1 1.5(2) . . . . ?
O2 S1 C8 C9 -61.15(14) . . . . ?
N1 S1 C8 C9 170.52(12) . . . . ?
C13 S1 C8 C9 57.25(14) . . . . ?
O2 S1 C8 C7 113.68(13) . . . . ?
N1 S1 C8 C7 -14.65(14) . . . . ?
C13 S1 C8 C7 -127.92(13) . . . . ?
C7 C8 C9 C10 1.0(2) . . . . ?
S1 C8 C9 C10 175.61(13) . . . . ?
C8 C9 C10 C11 1.3(2) . . . . ?
C14 O3 C11 C12 1.7(2) . . . . ?
C14 O3 C11 C10 -178.89(14) . . . . ?
C9 C10 C11 O3 179.13(15) . . . . ?
C9 C10 C11 C12 -1.5(2) . . . . ?
O3 C11 C12 C7 178.71(14) . . . . ?
C10 C11 C12 C7 -0.6(2) . . . . ?
C8 C7 C12 C11 2.7(2) . . . . ?
C6 C7 C12 C11 -176.28(14) . . . . ?
